data_2015014
loop_
_publ_author_name
'Yavuz K\"oysal'
'\,Samil I\,s\?ik'
'G\"ulay \,Sahin'
'Erhan Palaska'

_publ_section_title
;
 Two <i>N</i>-substituted 3,5-diphenyl-2-pyrazoline-1-thiocarboxamides
;
_journal_coeditor_code GG1282
_journal_issue 9
_journal_name_full 'Acta Crystallographica Section C'
_journal_page_first o542
_journal_page_last o544
_journal_paper_doi 10.1107/S0108270105023255
_journal_volume 61
_journal_year 2005
_chemical_formula_iupac 'C19 H20 F N3 O S'
_chemical_formula_moiety 'C19 H20 F N3 O S'
_chemical_formula_sum 'C19 H20 F N3 O S'
_chemical_formula_weight 357.44
_chemical_melting_point 412
_chemical_name_systematic
;
N-ethyl-3-(4-fluorophenyl)-5-(4-methoxyphenyl)-2-pyrazoline-1-thiocarboxamide
;
_space_group_IT_number 14
_symmetry_cell_setting monoclinic
_symmetry_space_group_name_Hall '-P 2ybc'
_symmetry_space_group_name_H-M 'P 1 21/c 1'
_atom_sites_solution_hydrogens geom
_atom_sites_solution_primary direct
_atom_sites_solution_secondary difmap
_cell_angle_alpha 90.00
_cell_angle_beta 120.372(17)
_cell_angle_gamma 90.00
_cell_formula_units_Z 4
_cell_length_a 9.706(5)
_cell_length_b 12.141(5)
_cell_length_c 17.753(5)
_cell_measurement_reflns_used 46195
_cell_measurement_temperature 293(2)
_cell_measurement_theta_max 26.66
_cell_measurement_theta_min 1.33
_cell_volume 1804.9(13)
_computing_cell_refinement X-AREA
_computing_data_collection 'X-AREA (Stoe & Cie, 2002)'
_computing_data_reduction 'X-RED32 (Stoe & Cie, 2002)'
_computing_molecular_graphics 'ORTEPIII (Burnett & Johnson, 1996)'
_computing_publication_material 'WinGX (Farrugia, 1999) and PARST (Nardelli, 1995)'
_computing_structure_refinement 'SHELXL97 (Sheldrick, 1997)'
_computing_structure_solution 'SHELXS97 (Sheldrick, 1997)'
_diffrn_ambient_temperature 293(2)
_diffrn_detector_area_resol_mean 6.67
_diffrn_measured_fraction_theta_full 0.987
_diffrn_measured_fraction_theta_max 0.987
_diffrn_measurement_device_type 'Stoe IPDS-II'
_diffrn_measurement_method '\w scan'
_diffrn_radiation_monochromator graphite
_diffrn_radiation_source 'fine-focus sealed tube'
_diffrn_radiation_type MoK\a
_diffrn_radiation_wavelength 0.71073
_diffrn_reflns_av_R_equivalents 0.0429
_diffrn_reflns_av_sigmaI/netI 0.0324
_diffrn_reflns_limit_h_max 12
_diffrn_reflns_limit_h_min -12
_diffrn_reflns_limit_k_max 15
_diffrn_reflns_limit_k_min -15
_diffrn_reflns_limit_l_max 22
_diffrn_reflns_limit_l_min -22
_diffrn_reflns_number 12891
_diffrn_reflns_theta_full 26.31
_diffrn_reflns_theta_max 26.31
_diffrn_reflns_theta_min 2.14
_exptl_absorpt_coefficient_mu 0.201
_exptl_absorpt_correction_type none
_exptl_absorpt_process_details '(STOE X-RED32; Stoe &amp; Cie, 2002)'
_exptl_crystal_colour yellow
_exptl_crystal_density_diffrn 1.315
_exptl_crystal_density_method 'not measured'
_exptl_crystal_description prism
_exptl_crystal_F_000 752
_exptl_crystal_size_max 0.60
_exptl_crystal_size_mid 0.54
_exptl_crystal_size_min 0.30
_refine_diff_density_max 0.141
_refine_diff_density_min -0.152
_refine_ls_extinction_method none
_refine_ls_goodness_of_fit_ref 1.035
_refine_ls_hydrogen_treatment mixed
_refine_ls_matrix_type full
_refine_ls_number_parameters 234
_refine_ls_number_reflns 3622
_refine_ls_number_restraints 0
_refine_ls_restrained_S_all 1.035
_refine_ls_R_factor_all 0.0474
_refine_ls_R_factor_gt 0.0337
_refine_ls_shift/su_max 0.001
_refine_ls_shift/su_mean 0.000
_refine_ls_structure_factor_coef Fsqd
_refine_ls_weighting_details 'w=1/[\s^2^(Fo^2^)+(0.0499P)^2^+0.0998P] where P=(Fo^2^+2Fc^2^)/3'
_refine_ls_weighting_scheme calc
_refine_ls_wR_factor_gt 0.0867
_refine_ls_wR_factor_ref 0.0915
_reflns_number_gt 2785
_reflns_number_total 3622
_reflns_threshold_expression I>2\s(I)
_cod_data_source_file gg1282.cif
_cod_data_source_block I
_cod_original_sg_symbol_H-M 'P 21/c'
_cod_database_code 2015014
_cod_database_fobs_code 2015014

loop_
_symmetry_equiv_pos_as_xyz
'x, y, z'
'-x, y+1/2, -z+1/2'
'-x, -y, -z'
'x, -y-1/2, z-1/2'

loop_
_atom_site_label
_atom_site_fract_x
_atom_site_fract_y
_atom_site_fract_z
_atom_site_U_iso_or_equiv
_atom_site_adp_type
_atom_site_calc_flag
_atom_site_refinement_flags
_atom_site_occupancy
_atom_site_disorder_assembly
_atom_site_disorder_group
_atom_site_type_symbol
C1 0.9806(3) 0.72994(18) 0.20341(14) 0.0839(6) Uani d . 1 . . C
C2 0.91737(15) 0.86849(11) 0.27695(9) 0.0455(3) Uani d . 1 . . C
C3 0.97484(15) 0.93586(12) 0.34925(9) 0.0489(3) Uani d . 1 . . C
C4 0.87103(15) 0.99298(11) 0.36604(9) 0.0457(3) Uani d . 1 . . C
C5 0.70652(15) 0.98556(10) 0.31049(9) 0.0430(3) Uani d . 1 . . C
C6 0.65160(16) 0.91931(12) 0.23769(9) 0.0513(3) Uani d . 1 . . C
C7 0.75442(16) 0.86029(13) 0.22029(9) 0.0524(4) Uani d . 1 . . C
C8 0.59425(16) 1.04925(12) 0.32998(10) 0.0484(3) Uani d . 1 . . C
C9 0.47674(17) 1.12380(12) 0.25474(12) 0.0581(4) Uani d . 1 . . C
C10 0.31872(16) 1.06658(11) 0.22181(9) 0.0453(3) Uani d . 1 . . C
C11 0.16867(16) 1.09685(11) 0.14357(9) 0.0457(3) Uani d . 1 . . C
C12 0.16151(19) 1.18543(12) 0.09248(10) 0.0534(4) Uani d . 1 . . C
C13 0.0200(2) 1.21216(13) 0.01723(10) 0.0604(4) Uani d . 1 . . C
C14 -0.11108(19) 1.14910(14) -0.00541(10) 0.0586(4) Uani d . 1 . . C
C15 -0.11049(18) 1.06157(14) 0.04359(11) 0.0597(4) Uani d . 1 . . C
C16 0.03008(17) 1.03551(13) 0.11859(10) 0.0525(3) Uani d . 1 . . C
C17 0.51387(15) 0.90727(11) 0.40617(9) 0.0435(3) Uani d . 1 . . C
C18 0.39898(19) 0.77132(14) 0.46138(11) 0.0600(4) Uani d . 1 . . C
C19 0.4651(2) 0.65993(15) 0.46169(14) 0.0757(5) Uani d . 1 . . C
N1 0.48105(12) 0.97533(10) 0.33845(8) 0.0491(3) Uani d . 1 . . N
N2 0.32498(12) 0.98592(10) 0.26989(7) 0.0468(3) Uani d . 1 . . N
N3 0.39258(14) 0.84378(11) 0.39485(8) 0.0510(3) Uani d . 1 . . N
O1 1.03063(12) 0.81323(10) 0.26744(8) 0.0635(3) Uani d . 1 . . O
F1 -0.24975(12) 1.17383(10) -0.08014(6) 0.0842(3) Uani d . 1 . . F
S1 0.69494(4) 0.90641(4) 0.49604(2) 0.05958(14) Uani d . 1 . . S
H1A 0.9259 0.6733 0.2158 0.126 Uiso calc R 1 . . H
H1B 1.0720 0.6990 0.2039 0.126 Uiso calc R 1 . . H
H1C 0.9098 0.7609 0.1470 0.126 Uiso calc R 1 . . H
H3 1.0844 0.9427 0.3868 0.059 Uiso calc R 1 . . H
H4 0.9114 1.0374 0.4154 0.055 Uiso calc R 1 . . H
H6 0.7144 0.8157 0.1711 0.063 Uiso calc R 1 . . H
H7 0.5422 0.9142 0.1991 0.062 Uiso calc R 1 . . H
H8 0.6546(18) 1.0908(13) 0.3862(10) 0.055(4) Uiso d . 1 . . H
H9A 0.4748 1.1974 0.2755 0.070 Uiso calc R 1 . . H
H9B 0.5045 1.1286 0.2095 0.070 Uiso calc R 1 . . H
H12 0.2526 1.2274 0.1088 0.064 Uiso calc R 1 . . H
H13 0.0148 1.2718 -0.0170 0.072 Uiso calc R 1 . . H
H15 -0.2028 1.0208 0.0266 0.072 Uiso calc R 1 . . H
H16 0.0329 0.9767 0.1529 0.063 Uiso calc R 1 . . H
H18A 0.2921 0.7628 0.4521 0.072 Uiso calc R 1 . . H
H18B 0.4645 0.8052 0.5181 0.072 Uiso calc R 1 . . H
H19A 0.5718 0.6675 0.4722 0.113 Uiso calc R 1 . . H
H19B 0.3993 0.6251 0.4062 0.113 Uiso calc R 1 . . H
H19C 0.4665 0.6157 0.5069 0.113 Uiso calc R 1 . . H
H20 0.301(2) 0.8533(15) 0.3479(12) 0.066(5) Uiso d . 1 . . H

loop_
_atom_site_aniso_label
_atom_site_aniso_U_11
_atom_site_aniso_U_22
_atom_site_aniso_U_33
_atom_site_aniso_U_12
_atom_site_aniso_U_13
_atom_site_aniso_U_23
C1 0.0880(14) 0.0866(13) 0.0905(14) -0.0103(10) 0.0551(12) -0.0354(11)
C2 0.0413(7) 0.0470(7) 0.0484(8) -0.0046(5) 0.0228(6) -0.0026(6)
C3 0.0330(6) 0.0509(8) 0.0528(8) -0.0075(5) 0.0144(6) -0.0077(6)
C4 0.0393(7) 0.0427(7) 0.0461(7) -0.0086(5) 0.0150(6) -0.0080(6)
C5 0.0360(6) 0.0392(6) 0.0485(7) -0.0055(5) 0.0175(6) 0.0014(6)
C6 0.0340(6) 0.0574(8) 0.0477(8) -0.0061(6) 0.0098(6) -0.0048(7)
C7 0.0460(7) 0.0599(9) 0.0424(7) -0.0091(6) 0.0159(6) -0.0112(6)
C8 0.0410(7) 0.0428(7) 0.0585(9) -0.0039(6) 0.0229(6) -0.0004(7)
C9 0.0487(8) 0.0442(7) 0.0791(11) 0.0032(6) 0.0306(8) 0.0102(7)
C10 0.0434(7) 0.0420(7) 0.0515(8) 0.0035(5) 0.0246(6) 0.0025(6)
C11 0.0480(7) 0.0423(7) 0.0485(7) 0.0077(6) 0.0257(6) 0.0026(6)
C12 0.0592(9) 0.0463(8) 0.0550(8) 0.0064(6) 0.0290(7) 0.0038(7)
C13 0.0777(11) 0.0515(8) 0.0516(9) 0.0189(8) 0.0325(8) 0.0089(7)
C14 0.0549(9) 0.0672(10) 0.0446(8) 0.0209(8) 0.0183(7) 0.0005(7)
C15 0.0473(8) 0.0663(10) 0.0598(9) 0.0059(7) 0.0229(7) -0.0043(8)
C16 0.0474(8) 0.0536(8) 0.0559(8) 0.0068(6) 0.0256(7) 0.0053(7)
C17 0.0404(7) 0.0457(7) 0.0439(7) 0.0035(5) 0.0210(6) -0.0026(6)
C18 0.0577(9) 0.0698(10) 0.0582(9) 0.0039(7) 0.0336(8) 0.0143(8)
C19 0.0807(12) 0.0660(11) 0.0860(13) 0.0064(9) 0.0464(11) 0.0170(10)
N1 0.0338(5) 0.0549(7) 0.0513(7) -0.0010(5) 0.0161(5) 0.0087(5)
N2 0.0360(6) 0.0539(7) 0.0454(6) 0.0011(5) 0.0168(5) 0.0056(5)
N3 0.0415(6) 0.0598(7) 0.0468(7) 0.0003(5) 0.0188(6) 0.0109(6)
O1 0.0502(6) 0.0706(7) 0.0714(7) -0.0039(5) 0.0319(5) -0.0204(6)
F1 0.0702(6) 0.1027(8) 0.0531(6) 0.0288(6) 0.0115(5) 0.0067(5)
S1 0.0444(2) 0.0675(3) 0.0479(2) 0.00061(17) 0.00936(16) -0.00324(18)

loop_
_atom_type_symbol
_atom_type_description
_atom_type_scat_dispersion_real
_atom_type_scat_dispersion_imag
_atom_type_scat_source
C C 0.0033 0.0016 'International Tables Vol C Tables 4.2.6.8 and 6.1.1.4'
H H 0.0000 0.0000 'International Tables Vol C Tables 4.2.6.8 and 6.1.1.4'
N N 0.0061 0.0033 'International Tables Vol C Tables 4.2.6.8 and 6.1.1.4'
O O 0.0106 0.0060 'International Tables Vol C Tables 4.2.6.8 and 6.1.1.4'
F F 0.0171 0.0103 'International Tables Vol C Tables 4.2.6.8 and 6.1.1.4'
S S 0.1246 0.1234 'International Tables Vol C Tables 4.2.6.8 and 6.1.1.4'

loop_
_geom_angle_atom_site_label_1
_geom_angle_atom_site_label_2
_geom_angle_atom_site_label_3
_geom_angle
_geom_angle_publ_flag
O1 C1 H1A 109.5 ?
O1 C1 H1B 109.5 ?
H1A C1 H1B 109.5 ?
O1 C1 H1C 109.5 ?
H1A C1 H1C 109.5 ?
H1B C1 H1C 109.5 ?
O1 C2 C3 115.66(12) ?
O1 C2 C7 124.68(13) ?
C3 C2 C7 119.66(13) ?
C4 C3 C2 120.33(12) ?
C4 C3 H3 119.8 ?
C2 C3 H3 119.8 ?
C3 C4 C5 121.19(13) ?
C3 C4 H4 119.4 ?
C5 C4 H4 119.4 ?
C6 C5 C4 117.56(12) ?
C6 C5 C8 122.04(12) ?
C4 C5 C8 120.40(13) ?
C5 C6 C7 122.00(12) ?
C5 C6 H7 119.0 ?
C7 C6 H7 119.0 ?
C6 C7 C2 119.24(13) ?
C6 C7 H6 120.4 ?
C2 C7 H6 120.4 ?
N1 C8 C5 111.72(12) ?
N1 C8 C9 100.49(11) ?
C5 C8 C9 113.96(13) ?
N1 C8 H8 107.1(9) ?
C5 C8 H8 111.0(9) ?
C9 C8 H8 111.9(9) ?
C10 C9 C8 103.19(12) ?
C10 C9 H9A 111.1 ?
C8 C9 H9A 111.1 ?
C10 C9 H9B 111.1 ?
C8 C9 H9B 111.1 ?
H9A C9 H9B 109.1 ?
N2 C10 C11 120.94(12) ?
N2 C10 C9 113.46(13) ?
C11 C10 C9 125.60(13) ?
C12 C11 C16 118.92(14) ?
C12 C11 C10 120.85(13) ?
C16 C11 C10 120.22(13) ?
C11 C12 C13 120.65(15) ?
C11 C12 H12 119.7 ?
C13 C12 H12 119.7 ?
C14 C13 C12 118.45(15) ?
C14 C13 H13 120.8 ?
C12 C13 H13 120.8 ?
C13 C14 F1 118.67(15) ?
C13 C14 C15 123.06(14) ?
F1 C14 C15 118.27(16) ?
C14 C15 C16 118.39(15) ?
C14 C15 H15 120.8 ?
C16 C15 H15 120.8 ?
C15 C16 C11 120.52(15) ?
C15 C16 H16 119.7 ?
C11 C16 H16 119.7 ?
N3 C17 N1 115.09(12) no
N3 C17 S1 124.15(11) ?
N1 C17 S1 120.76(10) ?
N3 C18 C19 113.17(14) ?
N3 C18 H18A 108.9 ?
C19 C18 H18A 108.9 ?
N3 C18 H18B 108.9 ?
C19 C18 H18B 108.9 ?
H18A C18 H18B 107.8 ?
C18 C19 H19A 109.5 ?
C18 C19 H19B 109.5 ?
H19A C19 H19B 109.5 ?
C18 C19 H19C 109.5 ?
H19A C19 H19C 109.5 ?
H19B C19 H19C 109.5 ?
C17 N1 N2 119.75(11) ?
C17 N1 C8 127.13(11) ?
N2 N1 C8 113.00(11) ?
C10 N2 N1 108.55(11) no
C17 N3 C18 123.85(13) ?
C17 N3 H20 117.7(12) ?
C18 N3 H20 117.9(12) ?
C2 O1 C1 118.65(12) ?

loop_
_geom_bond_atom_site_label_1
_geom_bond_atom_site_label_2
_geom_bond_site_symmetry_2
_geom_bond_distance
_geom_bond_publ_flag
C1 O1 . 1.411(2) ?
C1 H1A . 0.9600 ?
C1 H1B . 0.9600 ?
C1 H1C . 0.9600 ?
C2 O1 . 1.3692(17) ?
C2 C3 . 1.380(2) ?
C2 C7 . 1.384(2) ?
C3 C4 . 1.374(2) ?
C3 H3 . 0.9300 ?
C4 C5 . 1.3921(19) ?
C4 H4 . 0.9300 ?
C5 C6 . 1.380(2) ?
C5 C8 . 1.512(2) ?
C6 C7 . 1.384(2) ?
C6 H7 . 0.9300 ?
C7 H6 . 0.9300 ?
C8 N1 . 1.4840(18) ?
C8 C9 . 1.537(2) no
C8 H8 . 1.001(16) ?
C9 C10 . 1.507(2) no
C9 H9A . 0.9700 ?
C9 H9B . 0.9700 ?
C10 N2 . 1.2802(18) no
C10 C11 . 1.4627(19) ?
C11 C12 . 1.386(2) ?
C11 C16 . 1.399(2) ?
C12 C13 . 1.386(2) ?
C12 H12 . 0.9300 ?
C13 C14 . 1.360(3) ?
C13 H13 . 0.9300 ?
C14 F1 . 1.3624(18) no
C14 C15 . 1.372(2) ?
C15 C16 . 1.377(2) ?
C15 H15 . 0.9300 ?
C16 H16 . 0.9300 ?
C17 N3 . 1.3345(18) ?
C17 N1 . 1.3574(18) no
C17 S1 . 1.6729(15) no
C18 N3 . 1.449(2) ?
C18 C19 . 1.496(2) ?
C18 H18A . 0.9700 ?
C18 H18B . 0.9700 ?
C19 H19A . 0.9600 ?
C19 H19B . 0.9600 ?
C19 H19C . 0.9600 ?
N1 N2 . 1.3886(16) no
N3 H20 . 0.865(18) ?

loop_
_geom_hbond_atom_site_label_D
_geom_hbond_atom_site_label_H
_geom_hbond_atom_site_label_A
_geom_hbond_site_symmetry_A
_geom_hbond_distance_DH
_geom_hbond_distance_HA
_geom_hbond_distance_DA
_geom_hbond_angle_DHA
N3 H20 O1 1_455 0.865(18) 2.319(18) 3.092(2) 148.9(15)
N3 H20 N2 . 0.865(18) 2.211(17) 2.6187(18) 108.7(14)
C3 H3 S1 3_776 0.93 2.79 3.5471(18) 140
C18 H18B S1 . 0.97 2.75 3.088(2) 101

loop_
_geom_torsion_atom_site_label_1
_geom_torsion_atom_site_label_2
_geom_torsion_atom_site_label_3
_geom_torsion_atom_site_label_4
_geom_torsion
_geom_torsion_publ_flag
O1 C2 C3 C4 -178.43(13) ?
C7 C2 C3 C4 1.3(2) ?
C2 C3 C4 C5 -0.8(2) ?
C3 C4 C5 C6 -0.4(2) ?
C3 C4 C5 C8 -179.86(13) ?
C4 C5 C6 C7 1.1(2) ?
C8 C5 C6 C7 -179.44(14) ?
C5 C6 C7 C2 -0.6(2) ?
O1 C2 C7 C6 179.09(14) ?
C3 C2 C7 C6 -0.6(2) ?
C6 C5 C8 N1 58.71(17) ?
C4 C5 C8 N1 -121.86(13) ?
C6 C5 C8 C9 -54.33(18) ?
C4 C5 C8 C9 125.10(14) ?
N1 C8 C9 C10 -10.40(15) ?
C5 C8 C9 C10 109.21(13) ?
C8 C9 C10 N2 7.85(17) ?
C8 C9 C10 C11 -172.63(13) ?
N2 C10 C11 C12 178.83(14) ?
C9 C10 C11 C12 -0.7(2) ?
N2 C10 C11 C16 -2.0(2) ?
C9 C10 C11 C16 178.53(14) ?
C16 C11 C12 C13 -0.8(2) ?
C10 C11 C12 C13 178.41(13) ?
C11 C12 C13 C14 -0.4(2) ?
C12 C13 C14 F1 -178.84(13) ?
C12 C13 C14 C15 1.3(2) ?
C13 C14 C15 C16 -0.9(2) ?
F1 C14 C15 C16 179.18(13) ?
C14 C15 C16 C11 -0.3(2) ?
C12 C11 C16 C15 1.1(2) ?
C10 C11 C16 C15 -178.07(13) ?
N3 C17 N1 N2 8.69(18) no
S1 C17 N1 N2 -171.12(10) ?
N3 C17 N1 C8 -175.64(13) no
S1 C17 N1 C8 4.55(19) ?
C5 C8 N1 C17 73.89(18) ?
C9 C8 N1 C17 -164.89(14) ?
C5 C8 N1 N2 -110.20(13) ?
C9 C8 N1 N2 11.02(15) ?
C11 C10 N2 N1 179.40(12) ?
C9 C10 N2 N1 -1.05(17) ?
C17 N1 N2 C10 169.43(12) ?
C8 N1 N2 C10 -6.82(16) ?
N1 C17 N3 C18 -175.43(13) ?
S1 C17 N3 C18 4.4(2) ?
C19 C18 N3 C17 -86.88(19) ?
C3 C2 O1 C1 169.97(16) ?
C7 C2 O1 C1 -9.7(2) ?
